data_1557179
loop_
_publ_author_name
'Berg, Rolf Willestofte'

_publ_section_title
;
 The CsBr-AlBr3 Phase Diagram and the Crystal Structure of CsAlBr4
;
_journal_name_full 'Acta Chemica Scandinavica'
_journal_page_first 455
_journal_page_last 461
_journal_paper_doi 10.3891/acta.chem.scand.51-0455
_journal_volume 51
_journal_year 1997
_chemical_formula_sum 'Al Br4 Cs'
_chemical_formula_weight 479.52
_space_group_IT_number 62
_space_group_name_Hall '-P 2ac 2n'
_space_group_name_H-M_alt 'P n m a'
_symmetry_cell_setting orthorhombic
_symmetry_Int_Tables_number 62
_symmetry_space_group_name_Hall '-P 2ac 2n'
_symmetry_space_group_name_H-M 'P n m a'
_cell_angle_alpha 90.
_cell_angle_beta 90.
_cell_angle_gamma 90.
_cell_formula_units_Z 4
_cell_length_a 12.2137(20)
_cell_length_b 7.5304(14)
_cell_length_c 9.9293(16)
_cell_volume 913.2(3)
_diffrn_ambient_temperature 293
_diffrn_radiation_probe x-ray
_diffrn_radiation_type CuK\a
_diffrn_radiation_wavelength 1.5418
_exptl_absorpt_coefficient_mu 52.308
_exptl_crystal_density_diffrn 3.49
_exptl_crystal_F_000 832
_pd_proc_ls_prof_R_factor 0.0952
_pd_proc_ls_prof_wR_expected 0.059
_pd_proc_ls_prof_wR_factor 0.1236
_refine_ls_number_parameters 35
_refine_ls_number_reflns 1250
_refine_ls_R_Fsqd_factor 0.0458
_refine_ls_R_I_factor 0.0419
_cod_data_source_file Acta-Chem-Scand-1997-51-455.cif
_cod_data_source_block 1
_cod_database_code 1557179

loop_
_space_group_symop_id
_space_group_symop_operation_xyz
1 x,y,z
2 1/2-x,-y,1/2+z
3 1/2+x,1/2-y,1/2-z
4 -x,1/2+y,-z
5 -x,-y,-z
6 1/2+x,y,1/2-z
7 1/2-x,1/2+y,1/2+z
8 x,1/2-y,z

loop_
_atom_site_label
_atom_site_type_symbol
_atom_site_thermal_displace_type
_atom_site_fract_x
_atom_site_fract_y
_atom_site_fract_z
_atom_site_occupancy
_atom_site_U_iso_or_equiv
_atom_site_calc_flag
_atom_site_refinement_flags
_atom_site_disorder_assembly
_atom_site_disorder_group
Cs Cs Uiso 0.1758(4) 0.25000 0.1763(6) 1.000 0.044(2) . . . .
Br1 Br Uiso -0.0890(12) 0.25000 0.5800(9) 1.000 0.0293 . . . .
Br2 Br Uiso 0.2191(9) 0.25000 0.5493(8) 1.000 0.055(4) . . . .
Br3 Br Uiso 0.0808(4) 0.0097(7) 0.8315(5) 1.000 0.0260(15) . . . .
Al Al Uiso 0.066(2) 0.25000 0.693(2) 1.000 0.028(9) . . . .

loop_
_atom_type_symbol
_atom_type_description
_atom_type_scat_dispersion_real
_atom_type_scat_dispersion_imag
_atom_type_scat_source
Al Al 0.2130 0.2455 ' International Tables Vol C Tables 4.2.6.8 and 6.1.1.4'
Br Br -0.6763 1.2805 ' International Tables Vol C Tables 4.2.6.8 and 6.1.1.4'
Cs Cs -0.7457 7.9052 ' International Tables Vol C Tables 4.2.6.8 and 6.1.1.4'

loop_
_geom_angle_atom_site_label_1
_geom_angle_atom_site_label_2
_geom_angle_atom_site_label_3
_geom_angle
_geom_angle_site_symmetry_1
_geom_angle_site_symmetry_2
_geom_angle_site_symmetry_3
_geom_angle_publ_flag
Br1 Al Br2 112.0(9) . . . yes
Br1 Al Br3 112.1(7) . . . yes
Br1 Al Br3 112.1(7) . . 8_555 yes
Br2 Al Br3 107.6(7) . . . yes
Br2 Al Br3 107.6(7) . . 8_555 yes
Br3 Al Br3 105.1(8) . . 8_555 yes

loop_
_geom_bond_atom_site_label_1
_geom_bond_atom_site_label_2
_geom_bond_distance
_geom_bond_site_symmetry_1
_geom_bond_site_symmetry_2
_geom_bond_publ_flag
Br1 Al 2.20(3) . . yes
Br2 Al 2.35(2) . . yes
Br3 Al 2.280(13) . . yes
